data_4326176
loop_
_publ_author_name
'James T. Ciszewski'
'Dmitry Y. Mikhaylov'
'Kirill V. Holin'
'Marsil K. Kadirov'
'Yulia H. Budnikova'
'Oleg Sinyashin'
'David A. Vicic'

_publ_section_title
;
 Redox Trends in Terpyridine Nickel Complexes
;
_journal_name_full 'Inorganic Chemistry'
_journal_page_first 8630
_journal_page_last 8635
_journal_paper_doi 10.1021/ic201184x
_journal_volume 50
_journal_year 2011
_chemical_formula_sum 'C15 H11 Br N3 Ni'
_chemical_formula_weight 371.89
_chemical_name_systematic
; 
 ? 
;
_space_group_IT_number 15
_symmetry_cell_setting monoclinic
_symmetry_space_group_name_Hall '-C 2yc'
_symmetry_space_group_name_H-M 'C 1 2/c 1'
_atom_sites_solution_hydrogens geom
_atom_sites_solution_primary direct
_atom_sites_solution_secondary difmap
_audit_creation_method SHELXL-97
_cell_angle_alpha 90.00
_cell_angle_beta 101.53(6)
_cell_angle_gamma 90.00
_cell_formula_units_Z 4
_cell_length_a 10.32(5)
_cell_length_b 14.44(6)
_cell_length_c 9.26(4)
_cell_measurement_reflns_used 1586
_cell_measurement_temperature 173(2)
_cell_measurement_theta_max 27.8385
_cell_measurement_theta_min 2.485
_cell_volume 1352(10)
_computing_structure_refinement 'SHELXL-97 (Sheldrick, 1997)'
_computing_structure_solution 'SHELXS-97 (Sheldrick, 1990)'
_diffrn_ambient_temperature 173(2)
_diffrn_measured_fraction_theta_full 0.999
_diffrn_measured_fraction_theta_max 0.999
_diffrn_radiation_monochromator graphite
_diffrn_radiation_source 'fine-focus sealed tube'
_diffrn_radiation_type MoK\a
_diffrn_radiation_wavelength 0.71075
_diffrn_reflns_av_R_equivalents 0.2410
_diffrn_reflns_av_sigmaI/netI 0.2264
_diffrn_reflns_limit_h_max 13
_diffrn_reflns_limit_h_min -13
_diffrn_reflns_limit_k_max 18
_diffrn_reflns_limit_k_min -18
_diffrn_reflns_limit_l_max 11
_diffrn_reflns_limit_l_min -11
_diffrn_reflns_number 6520
_diffrn_reflns_theta_full 26.99
_diffrn_reflns_theta_max 26.99
_diffrn_reflns_theta_min 2.46
_exptl_absorpt_coefficient_mu 4.378
_exptl_absorpt_correction_T_max 0.6686
_exptl_absorpt_correction_T_min 0.1787
_exptl_absorpt_correction_type multi-scan
_exptl_absorpt_process_details Rigaku
_exptl_crystal_colour green
_exptl_crystal_density_diffrn 1.826
_exptl_crystal_description plate
_exptl_crystal_F_000 740
_exptl_crystal_size_max 0.60
_exptl_crystal_size_mid 0.10
_exptl_crystal_size_min 0.10
_refine_diff_density_max 1.428
_refine_diff_density_min -0.819
_refine_diff_density_rms 0.230
_refine_ls_extinction_coef 0.0032(12)
_refine_ls_extinction_expression Fc^*^=kFc[1+0.001xFc^2^\l^3^/sin(2\q)]^-1/4^
_refine_ls_extinction_method SHELXL
_refine_ls_goodness_of_fit_ref 1.044
_refine_ls_hydrogen_treatment constr
_refine_ls_matrix_type full
_refine_ls_number_parameters 95
_refine_ls_number_reflns 1479
_refine_ls_number_restraints 0
_refine_ls_restrained_S_all 1.044
_refine_ls_R_factor_all 0.1814
_refine_ls_R_factor_gt 0.1244
_refine_ls_shift/su_max 0.000
_refine_ls_shift/su_mean 0.000
_refine_ls_structure_factor_coef Fsqd
_refine_ls_weighting_details 'calc w=1/[\s^2^(Fo^2^)+(0.1186P)^2^+0.0000P] where P=(Fo^2^+2Fc^2^)/3'
_refine_ls_weighting_scheme calc
_refine_ls_wR_factor_gt 0.3026
_refine_ls_wR_factor_ref 0.3252
_reflns_number_gt 597
_reflns_number_total 1479
_reflns_threshold_expression >2sigma(I)
_cod_data_source_file ic201184x_si_002.cif
_cod_data_source_block shelxl
_cod_original_cell_volume 1353(10)
_cod_database_code 4326176

loop_
_symmetry_equiv_pos_as_xyz
'x, y, z'
'-x, y, -z+1/2'
'x+1/2, y+1/2, z'
'-x+1/2, y+1/2, -z+1/2'
'-x, -y, -z'
'x, -y, z-1/2'
'-x+1/2, -y+1/2, -z'
'x+1/2, -y+1/2, z-1/2'

loop_
_atom_site_label
_atom_site_type_symbol
_atom_site_fract_x
_atom_site_fract_y
_atom_site_fract_z
_atom_site_U_iso_or_equiv
_atom_site_adp_type
_atom_site_occupancy
_atom_site_symmetry_multiplicity
_atom_site_calc_flag
_atom_site_refinement_flags
Br1 Br 1.0000 0.25072(17) 0.7500 0.0421(9) Uani 1 2 d S
Ni1 Ni 1.0000 0.4201(2) 0.7500 0.0345(10) Uani 1 2 d S
N1 N 0.8555(14) 0.4472(9) 0.8740(14) 0.038(3) Uani 1 1 d .
N2 N 1.0000 0.5611(14) 0.7500 0.037(5) Uani 1 2 d S
C1 C 0.7844(19) 0.3831(13) 0.935(2) 0.044(5) Uani 1 1 d .
H1A H 0.8015 0.3190 0.9268 0.053 Uiso 1 1 calc R
C2 C 0.6891(16) 0.4114(12) 1.0091(19) 0.039(4) Uani 1 1 d .
H2A H 0.6335 0.3671 1.0422 0.047 Uiso 1 1 calc R
C3 C 0.6737(16) 0.5057(15) 1.0356(19) 0.046(5) Uani 1 1 d .
H3A H 0.6119 0.5254 1.0927 0.056 Uiso 1 1 calc R
C4 C 0.7468(16) 0.5687(14) 0.9800(18) 0.045(5) Uani 1 1 d .
H4A H 0.7360 0.6328 0.9978 0.054 Uiso 1 1 calc R
C5 C 0.8400(17) 0.5400(11) 0.8946(16) 0.036(4) Uani 1 1 d .
C6 C 0.9168(16) 0.6029(11) 0.8213(16) 0.035(4) Uani 1 1 d .
C7 C 0.9210(18) 0.6998(11) 0.8266(19) 0.041(4) Uani 1 1 d .
H7A H 0.8684 0.7312 0.8844 0.049 Uiso 1 1 calc R
C8 C 1.0000 0.753(2) 0.7500 0.052(7) Uani 1 2 d S
H8A H 1.0000 0.8184 0.7500 0.062 Uiso 1 2 calc SR

loop_
_atom_site_aniso_label
_atom_site_aniso_U_11
_atom_site_aniso_U_22
_atom_site_aniso_U_33
_atom_site_aniso_U_23
_atom_site_aniso_U_13
_atom_site_aniso_U_12
Br1 0.0512(17) 0.0315(14) 0.0467(17) 0.000 0.0174(13) 0.000
Ni1 0.0399(18) 0.0308(17) 0.0332(18) 0.000 0.0080(14) 0.000
N1 0.049(9) 0.041(8) 0.019(7) -0.006(6) -0.010(6) 0.001(7)
N2 0.033(11) 0.042(12) 0.033(11) 0.000 0.002(9) 0.000
C1 0.050(11) 0.036(10) 0.053(12) 0.012(9) 0.023(10) 0.008(9)
C2 0.032(9) 0.030(9) 0.062(12) -0.008(8) 0.023(9) -0.012(8)
C3 0.023(9) 0.086(15) 0.032(9) 0.005(10) 0.009(8) 0.004(9)
C4 0.034(9) 0.063(12) 0.040(10) 0.010(9) 0.015(8) 0.029(10)
C5 0.053(11) 0.039(10) 0.019(8) -0.005(7) 0.014(8) 0.003(8)
C6 0.042(9) 0.033(9) 0.027(8) -0.012(7) -0.005(8) -0.014(8)
C7 0.051(11) 0.031(9) 0.046(11) 0.010(8) 0.019(10) 0.013(8)
C8 0.07(2) 0.052(17) 0.024(13) 0.000 -0.007(14) 0.000

loop_
_atom_type_symbol
_atom_type_description
_atom_type_scat_dispersion_real
_atom_type_scat_dispersion_imag
_atom_type_scat_source
C C 0.0033 0.0016 'International Tables Vol C Tables 4.2.6.8 and 6.1.1.4'
H H 0.0000 0.0000 'International Tables Vol C Tables 4.2.6.8 and 6.1.1.4'
Br Br -0.2901 2.4595 'International Tables Vol C Tables 4.2.6.8 and 6.1.1.4'
N N 0.0061 0.0033 'International Tables Vol C Tables 4.2.6.8 and 6.1.1.4'
Ni Ni 0.3393 1.1124 'International Tables Vol C Tables 4.2.6.8 and 6.1.1.4'

loop_
_geom_angle_atom_site_label_1
_geom_angle_atom_site_label_2
_geom_angle_atom_site_label_3
_geom_angle
_geom_angle_site_symmetry_1
_geom_angle_site_symmetry_3
N2 Ni1 N1 79.2(4) . .
N2 Ni1 N1 79.2(4) . 2_756
N1 Ni1 N1 158.5(8) . 2_756
N2 Ni1 Br1 180.000(2) . .
N1 Ni1 Br1 100.8(4) . .
N1 Ni1 Br1 100.8(4) 2_756 .
C5 N1 C1 121.0(15) . .
C5 N1 Ni1 112.1(11) . .
C1 N1 Ni1 126.9(12) . .
C6 N2 C6 126(2) 2_756 .
C6 N2 Ni1 117.0(11) 2_756 .
C6 N2 Ni1 117.0(11) . .
C2 C1 N1 120.2(16) . .
C2 C1 H1A 119.9 . .
N1 C1 H1A 119.9 . .
C1 C2 C3 119.7(15) . .
C1 C2 H2A 120.1 . .
C3 C2 H2A 120.1 . .
C4 C3 C2 119.9(16) . .
C4 C3 H3A 120.0 . .
C2 C3 H3A 120.0 . .
C3 C4 C5 120.5(18) . .
C3 C4 H4A 119.8 . .
C5 C4 H4A 119.8 . .
N1 C5 C4 118.3(16) . .
N1 C5 C6 117.1(14) . .
C4 C5 C6 124.6(16) . .
N2 C6 C7 116.9(16) . .
N2 C6 C5 114.5(15) . .
C7 C6 C5 128.4(15) . .
C6 C7 C8 122.7(17) . .
C6 C7 H7A 118.7 . .
C8 C7 H7A 118.7 . .
C7 C8 C7 114(2) . 2_756
C7 C8 H8A 122.8 . .
C7 C8 H8A 122.8 2_756 .

loop_
_geom_bond_atom_site_label_1
_geom_bond_atom_site_label_2
_geom_bond_distance
_geom_bond_site_symmetry_2
Br1 Ni1 2.447(11) .
Ni1 N2 2.04(2) .
Ni1 N1 2.094(16) .
Ni1 N1 2.094(16) 2_756
N1 C5 1.37(2) .
N1 C1 1.37(2) .
N2 C6 1.328(18) 2_756
N2 C6 1.328(18) .
C1 C2 1.37(2) .
C1 H1A 0.9500 .
C2 C3 1.40(3) .
C2 H2A 0.9500 .
C3 C4 1.35(2) .
C3 H3A 0.9500 .
C4 C5 1.42(2) .
C4 H4A 0.9500 .
C5 C6 1.46(2) .
C6 C7 1.40(2) .
C7 C8 1.41(2) .
C7 H7A 0.9500 .
C8 C7 1.41(2) 2_756
C8 H8A 0.9500 .
